data_4038017
loop_
_publ_author_name
'Khan, Mehebub Ali'
'Ghosh, Soumen'
'Bera, Sachinath'
'Hoque, Anamika'
'Sk, Ismail'
'Ansari, Shagufi Naz'
'Mobin, Shaikh M.'
'Alam, Md Akhtarul'

_publ_section_title
;
 A Crystallographic Elucidation of Stimuli Controlled Molecular Rotation
 for Reversible Sol-Gel Transformation.
;
_journal_name_full 'The Journal of organic chemistry'
_journal_paper_doi 10.1021/acs.joc.9b02944
_journal_year 2020
_chemical_formula_sum 'C21 H15 F5 N3 O3'
_chemical_formula_weight 452.36
_space_group_IT_number 14
_space_group_name_Hall '-P 2ybc'
_space_group_name_H-M_alt 'P 1 21/c 1'
_symmetry_cell_setting monoclinic
_symmetry_space_group_name_H-M 'P 1 21/c 1'
_atom_sites_solution_hydrogens geom
_atom_sites_solution_primary direct
_atom_sites_solution_secondary difmap
_audit_creation_method SHELXL-97
_cell_angle_alpha 90.00
_cell_angle_beta 102.347(5)
_cell_angle_gamma 90.00
_cell_formula_units_Z 4
_cell_length_a 6.9689(4)
_cell_length_b 24.8459(12)
_cell_length_c 12.2965(6)
_cell_measurement_reflns_used 1081
_cell_measurement_temperature 293(2)
_cell_measurement_theta_max 17.87
_cell_measurement_theta_min 2.89
_cell_volume 2079.88(19)
_computing_structure_refinement 'SHELXL-97 (Sheldrick, 1997)'
_diffrn_ambient_temperature 293(2)
_diffrn_measured_fraction_theta_full 0.999
_diffrn_measured_fraction_theta_max 0.999
_diffrn_measurement_device_type 'Bruker APEX-II CCD'
_diffrn_measurement_method '\f and \w scans'
_diffrn_radiation_monochromator graphite
_diffrn_radiation_source 'fine-focus sealed tube'
_diffrn_radiation_type MoK\a
_diffrn_radiation_wavelength 0.71073
_diffrn_reflns_av_R_equivalents 0.0605
_diffrn_reflns_av_sigmaI/netI 0.0315
_diffrn_reflns_limit_h_max 8
_diffrn_reflns_limit_h_min -8
_diffrn_reflns_limit_k_max 29
_diffrn_reflns_limit_k_min -29
_diffrn_reflns_limit_l_max 14
_diffrn_reflns_limit_l_min -14
_diffrn_reflns_number 19757
_diffrn_reflns_theta_full 25.00
_diffrn_reflns_theta_max 25.00
_diffrn_reflns_theta_min 3.10
_exptl_absorpt_coefficient_mu 0.128
_exptl_absorpt_correction_T_max 0.9737
_exptl_absorpt_correction_T_min 0.9590
_exptl_crystal_colour lightyellow
_exptl_crystal_density_diffrn 1.445
_exptl_crystal_density_method 'not measured'
_exptl_crystal_description rodshaped
_exptl_crystal_F_000 924
_exptl_crystal_size_max 0.23
_exptl_crystal_size_mid 0.06
_exptl_crystal_size_min 0.02
_refine_diff_density_max 0.241
_refine_diff_density_min -0.246
_refine_diff_density_rms 0.056
_refine_ls_extinction_method none
_refine_ls_goodness_of_fit_ref 1.111
_refine_ls_hydrogen_treatment mixed
_refine_ls_matrix_type full
_refine_ls_number_parameters 293
_refine_ls_number_reflns 3664
_refine_ls_number_restraints 0
_refine_ls_restrained_S_all 1.111
_refine_ls_R_factor_all 0.0835
_refine_ls_R_factor_gt 0.0640
_refine_ls_shift/su_max 0.000
_refine_ls_shift/su_mean 0.000
_refine_ls_structure_factor_coef Fsqd
_refine_ls_weighting_details 'calc w=1/[\s^2^(Fo^2^)+(0.0823P)^2^+0.9847P] where P=(Fo^2^+2Fc^2^)/3'
_refine_ls_weighting_scheme calc
_refine_ls_wR_factor_gt 0.1778
_refine_ls_wR_factor_ref 0.1950
_reflns_number_gt 2601
_reflns_number_total 3664
_reflns_threshold_expression >2sigma(I)
_cod_data_source_file jo9b02944_si_002.cif
_cod_data_source_block shelx
_cod_original_sg_symbol_H-M 'P 21/c'
_cod_database_code 4038017

loop_
_symmetry_equiv_pos_as_xyz
'x, y, z'
'-x, y+1/2, -z+1/2'
'-x, -y, -z'
'x, -y-1/2, z-1/2'

loop_
_atom_site_label
_atom_site_type_symbol
_atom_site_fract_x
_atom_site_fract_y
_atom_site_fract_z
_atom_site_U_iso_or_equiv
_atom_site_adp_type
_atom_site_occupancy
_atom_site_symmetry_multiplicity
_atom_site_calc_flag
_atom_site_refinement_flags
_atom_site_disorder_assembly
_atom_site_disorder_group
C14 C 0.2953(4) 0.33616(12) 0.5617(3) 0.0587(8) Uani 1 1 d . . .
C15 C 0.3319(5) 0.28567(12) 0.6104(3) 0.0638(8) Uani 1 1 d . . .
C16 C 0.3999(4) 0.28131(13) 0.7245(3) 0.0648(8) Uani 1 1 d . . .
C17 C 0.4312(5) 0.32716(14) 0.7899(3) 0.0640(8) Uani 1 1 d . . .
C18 C 0.3939(4) 0.37728(13) 0.7396(2) 0.0578(7) Uani 1 1 d . . .
C13 C 0.3255(4) 0.38388(12) 0.6244(2) 0.0535(7) Uani 1 1 d . . .
C12 C 0.2892(4) 0.43898(12) 0.5791(3) 0.0587(7) Uani 1 1 d . . .
H12 H 0.2927 0.4677 0.6280 0.070 Uiso 1 1 calc R . .
C11 C 0.1757(4) 0.51439(12) 0.3326(2) 0.0580(7) Uani 1 1 d . . .
C10 C 0.1441(4) 0.57307(11) 0.3016(2) 0.0508(7) Uani 1 1 d . . .
C1 C 0.0781(4) 0.58684(12) 0.1857(2) 0.0564(7) Uani 1 1 d . . .
C2 C 0.0470(4) 0.64021(13) 0.1544(2) 0.0601(8) Uani 1 1 d . . .
H2 H 0.0012 0.6485 0.0796 0.072 Uiso 1 1 calc R . .
C3 C 0.0834(4) 0.68255(12) 0.2339(2) 0.0537(7) Uani 1 1 d . . .
C4 C 0.0553(5) 0.73816(13) 0.2035(3) 0.0667(8) Uani 1 1 d . . .
H4 H 0.0083 0.7474 0.1293 0.080 Uiso 1 1 calc R . .
C5 C 0.0967(5) 0.77789(14) 0.2825(3) 0.0748(9) Uani 1 1 d . . .
H5 H 0.0782 0.8137 0.2610 0.090 Uiso 1 1 calc R . .
C6 C 0.1672(5) 0.76507(14) 0.3961(3) 0.0734(9) Uani 1 1 d . . .
H6 H 0.1953 0.7924 0.4488 0.088 Uiso 1 1 calc R . .
C7 C 0.1939(5) 0.71239(13) 0.4285(3) 0.0658(8) Uani 1 1 d . . .
H7 H 0.2394 0.7043 0.5034 0.079 Uiso 1 1 calc R . .
C8 C 0.1528(4) 0.66961(12) 0.3489(2) 0.0533(7) Uani 1 1 d . . .
C9 C 0.1797(4) 0.61429(12) 0.3798(2) 0.0548(7) Uani 1 1 d . . .
H9 H 0.2225 0.6056 0.4546 0.066 Uiso 1 1 calc R . .
C20 C 0.3165(8) 0.5644(2) 0.8703(4) 0.1191(17) Uani 1 1 d . . .
H20C H 0.3582 0.5682 0.9495 0.179 Uiso 1 1 calc R . .
H20B H 0.2968 0.5269 0.8518 0.179 Uiso 1 1 calc R . .
H20A H 0.1956 0.5836 0.8451 0.179 Uiso 1 1 calc R . .
C19 C 0.6535(7) 0.6048(2) 0.8875(4) 0.1174(17) Uani 1 1 d . . .
H19B H 0.6452 0.6026 0.9643 0.176 Uiso 1 1 calc R . .
H19A H 0.6775 0.6415 0.8693 0.176 Uiso 1 1 calc R . .
H19C H 0.7592 0.5825 0.8751 0.176 Uiso 1 1 calc R . .
C21 C 0.4428(6) 0.58557(13) 0.7066(3) 0.0731(9) Uani 1 1 d . . .
H21 H 0.5434 0.5995 0.6761 0.088 Uiso 1 1 calc R . .
N2 N 0.2526(4) 0.44815(10) 0.4735(2) 0.0601(6) Uani 1 1 d . . .
N3 N 0.2224(4) 0.50176(10) 0.4435(2) 0.0601(7) Uani 1 1 d . . .
H3 H 0.2327 0.5265 0.4933 0.072 Uiso 1 1 calc R . .
N1 N 0.4668(4) 0.58624(11) 0.8163(2) 0.0716(8) Uani 1 1 d . . .
O1 O 0.1583(4) 0.47891(9) 0.25946(19) 0.0813(7) Uani 1 1 d . . .
O2 O 0.0439(4) 0.54862(10) 0.10344(18) 0.0783(7) Uani 1 1 d . . .
O3 O 0.2944(4) 0.56759(12) 0.6411(2) 0.0977(9) Uani 1 1 d . . .
F1 F 0.2290(3) 0.33774(8) 0.45030(16) 0.0861(7) Uani 1 1 d . . .
F2 F 0.3003(3) 0.24090(8) 0.54688(19) 0.0882(6) Uani 1 1 d . . .
F3 F 0.4351(3) 0.23221(8) 0.7728(2) 0.0918(7) Uani 1 1 d . . .
F4 F 0.4984(4) 0.32337(10) 0.90110(16) 0.0945(7) Uani 1 1 d . . .
F5 F 0.4261(3) 0.42147(8) 0.80634(15) 0.0791(6) Uani 1 1 d . . .
H1 H 0.097(7) 0.515(2) 0.148(4) 0.146(19) Uiso 1 1 d . . .

loop_
_atom_site_aniso_label
_atom_site_aniso_U_11
_atom_site_aniso_U_22
_atom_site_aniso_U_33
_atom_site_aniso_U_23
_atom_site_aniso_U_13
_atom_site_aniso_U_12
C14 0.0542(17) 0.071(2) 0.0508(17) 0.0010(14) 0.0120(13) -0.0009(13)
C15 0.0566(17) 0.0641(19) 0.073(2) -0.0020(16) 0.0193(15) 0.0017(14)
C16 0.0534(17) 0.071(2) 0.074(2) 0.0170(17) 0.0239(15) 0.0073(14)
C17 0.0569(18) 0.088(2) 0.0503(18) 0.0144(16) 0.0189(14) 0.0049(15)
C18 0.0531(17) 0.072(2) 0.0520(17) -0.0002(14) 0.0193(13) -0.0013(13)
C13 0.0455(15) 0.0681(18) 0.0498(16) 0.0051(13) 0.0164(12) -0.0016(12)
C12 0.0557(17) 0.0661(18) 0.0560(18) 0.0015(14) 0.0156(13) -0.0041(13)
C11 0.0573(17) 0.0693(19) 0.0490(17) -0.0012(14) 0.0152(13) -0.0005(14)
C10 0.0448(14) 0.0668(17) 0.0424(15) 0.0013(12) 0.0129(11) -0.0001(12)
C1 0.0587(17) 0.0701(19) 0.0410(15) -0.0027(13) 0.0119(12) -0.0071(13)
C2 0.0638(18) 0.071(2) 0.0439(16) 0.0036(14) 0.0090(13) -0.0048(14)
C3 0.0457(15) 0.0674(18) 0.0496(16) 0.0029(13) 0.0141(12) -0.0030(12)
C4 0.0643(19) 0.074(2) 0.062(2) 0.0074(16) 0.0125(15) -0.0015(15)
C5 0.076(2) 0.067(2) 0.084(3) 0.0006(18) 0.0209(18) -0.0015(16)
C6 0.073(2) 0.070(2) 0.078(2) -0.0156(17) 0.0195(17) -0.0036(16)
C7 0.0636(19) 0.081(2) 0.0538(18) -0.0103(15) 0.0138(14) 0.0017(15)
C8 0.0434(15) 0.0704(19) 0.0483(16) -0.0024(13) 0.0148(12) -0.0014(12)
C9 0.0490(16) 0.0742(19) 0.0418(15) 0.0027(13) 0.0109(12) 0.0018(13)
C20 0.154(4) 0.138(4) 0.071(3) -0.006(3) 0.037(3) -0.044(3)
C19 0.117(4) 0.137(4) 0.089(3) -0.050(3) 0.001(3) -0.007(3)
C21 0.099(3) 0.068(2) 0.0539(19) -0.0011(15) 0.0199(18) 0.0051(18)
N2 0.0607(15) 0.0665(16) 0.0542(15) 0.0072(12) 0.0149(11) 0.0016(11)
N3 0.0700(16) 0.0620(15) 0.0492(14) 0.0032(11) 0.0147(12) 0.0003(11)
N1 0.093(2) 0.0714(17) 0.0489(15) -0.0104(12) 0.0106(14) -0.0022(14)
O1 0.114(2) 0.0725(15) 0.0558(14) -0.0041(11) 0.0133(13) 0.0098(13)
O2 0.1105(19) 0.0746(15) 0.0457(12) -0.0075(11) 0.0075(12) -0.0041(13)
O3 0.114(2) 0.117(2) 0.0551(15) -0.0114(14) 0.0015(15) 0.0044(17)
F1 0.1161(17) 0.0823(13) 0.0531(11) -0.0022(9) 0.0029(10) -0.0081(11)
F2 0.0999(15) 0.0692(13) 0.0946(16) -0.0099(11) 0.0189(12) 0.0008(10)
F3 0.0928(15) 0.0814(14) 0.1055(17) 0.0334(12) 0.0312(12) 0.0172(11)
F4 0.1129(17) 0.1194(17) 0.0522(12) 0.0204(11) 0.0198(11) 0.0136(13)
F5 0.0973(14) 0.0863(13) 0.0542(11) -0.0084(9) 0.0172(10) -0.0006(10)

loop_
_atom_type_symbol
_atom_type_description
_atom_type_scat_dispersion_real
_atom_type_scat_dispersion_imag
_atom_type_scat_source
C C 0.0033 0.0016 'International Tables Vol C Tables 4.2.6.8 and 6.1.1.4'
H H 0.0000 0.0000 'International Tables Vol C Tables 4.2.6.8 and 6.1.1.4'
N N 0.0061 0.0033 'International Tables Vol C Tables 4.2.6.8 and 6.1.1.4'
O O 0.0106 0.0060 'International Tables Vol C Tables 4.2.6.8 and 6.1.1.4'
F F 0.0171 0.0103 'International Tables Vol C Tables 4.2.6.8 and 6.1.1.4'

loop_
_geom_angle_atom_site_label_1
_geom_angle_atom_site_label_2
_geom_angle_atom_site_label_3
_geom_angle
_geom_angle_site_symmetry_1
_geom_angle_site_symmetry_3
_geom_angle_publ_flag
F1 C14 C15 117.1(3) . . ?
F1 C14 C13 120.7(3) . . ?
C15 C14 C13 122.2(3) . . ?
F2 C15 C16 120.0(3) . . ?
F2 C15 C14 120.1(3) . . ?
C16 C15 C14 119.9(3) . . ?
F3 C16 C17 119.7(3) . . ?
F3 C16 C15 120.3(3) . . ?
C17 C16 C15 120.1(3) . . ?
F4 C17 C16 120.5(3) . . ?
F4 C17 C18 120.3(3) . . ?
C16 C17 C18 119.2(3) . . ?
F5 C18 C17 117.6(3) . . ?
F5 C18 C13 119.4(3) . . ?
C17 C18 C13 123.0(3) . . ?
C18 C13 C14 115.7(3) . . ?
C18 C13 C12 118.8(3) . . ?
C14 C13 C12 125.5(3) . . ?
N2 C12 C13 121.6(3) . . ?
N2 C12 H12 119.2 . . ?
C13 C12 H12 119.2 . . ?
O1 C11 N3 121.5(3) . . ?
O1 C11 C10 120.9(3) . . ?
N3 C11 C10 117.6(3) . . ?
C9 C10 C1 118.7(3) . . ?
C9 C10 C11 122.8(3) . . ?
C1 C10 C11 118.5(3) . . ?
O2 C1 C2 117.8(3) . . ?
O2 C1 C10 122.2(3) . . ?
C2 C1 C10 120.0(3) . . ?
C1 C2 C3 121.6(3) . . ?
C1 C2 H2 119.2 . . ?
C3 C2 H2 119.2 . . ?
C2 C3 C8 119.1(3) . . ?
C2 C3 C4 122.7(3) . . ?
C8 C3 C4 118.2(3) . . ?
C5 C4 C3 120.9(3) . . ?
C5 C4 H4 119.6 . . ?
C3 C4 H4 119.6 . . ?
C4 C5 C6 120.9(3) . . ?
C4 C5 H5 119.6 . . ?
C6 C5 H5 119.6 . . ?
C7 C6 C5 120.0(3) . . ?
C7 C6 H6 120.0 . . ?
C5 C6 H6 120.0 . . ?
C6 C7 C8 121.1(3) . . ?
C6 C7 H7 119.5 . . ?
C8 C7 H7 119.5 . . ?
C9 C8 C3 118.5(3) . . ?
C9 C8 C7 122.5(3) . . ?
C3 C8 C7 119.0(3) . . ?
C10 C9 C8 122.1(3) . . ?
C10 C9 H9 118.9 . . ?
C8 C9 H9 118.9 . . ?
N1 C20 H20C 109.5 . . ?
N1 C20 H20B 109.5 . . ?
H20C C20 H20B 109.5 . . ?
N1 C20 H20A 109.5 . . ?
H20C C20 H20A 109.5 . . ?
H20B C20 H20A 109.5 . . ?
N1 C19 H19B 109.5 . . ?
N1 C19 H19A 109.5 . . ?
H19B C19 H19A 109.5 . . ?
N1 C19 H19C 109.5 . . ?
H19B C19 H19C 109.5 . . ?
H19A C19 H19C 109.5 . . ?
O3 C21 N1 124.6(4) . . ?
O3 C21 H21 117.7 . . ?
N1 C21 H21 117.7 . . ?
C12 N2 N3 115.1(3) . . ?
C11 N3 N2 118.4(3) . . ?
C11 N3 H3 120.8 . . ?
N2 N3 H3 120.8 . . ?
C21 N1 C20 120.8(3) . . ?
C21 N1 C19 120.7(4) . . ?
C20 N1 C19 118.3(3) . . ?
C1 O2 H1 100(3) . . ?

loop_
_geom_bond_atom_site_label_1
_geom_bond_atom_site_label_2
_geom_bond_distance
_geom_bond_site_symmetry_2
_geom_bond_publ_flag
C14 F1 1.349(4) . ?
C14 C15 1.390(4) . ?
C14 C13 1.405(4) . ?
C15 F2 1.350(4) . ?
C15 C16 1.386(5) . ?
C16 F3 1.356(4) . ?
C16 C17 1.384(5) . ?
C17 F4 1.351(4) . ?
C17 C18 1.390(4) . ?
C18 F5 1.360(4) . ?
C18 C13 1.405(4) . ?
C13 C12 1.479(4) . ?
C12 N2 1.290(4) . ?
C12 H12 0.9300 . ?
C11 O1 1.246(4) . ?
C11 N3 1.369(4) . ?
C11 C10 1.511(4) . ?
C10 C9 1.390(4) . ?
C10 C1 1.442(4) . ?
C1 O2 1.370(4) . ?
C1 C2 1.385(4) . ?
C2 C3 1.421(4) . ?
C2 H2 0.9300 . ?
C3 C8 1.430(4) . ?
C3 C4 1.434(4) . ?
C4 C5 1.371(5) . ?
C4 H4 0.9300 . ?
C5 C6 1.415(5) . ?
C5 H5 0.9300 . ?
C6 C7 1.369(5) . ?
C6 H6 0.9300 . ?
C7 C8 1.432(4) . ?
C7 H7 0.9300 . ?
C8 C9 1.427(4) . ?
C9 H9 0.9300 . ?
C20 N1 1.460(5) . ?
C20 H20C 0.9600 . ?
C20 H20B 0.9600 . ?
C20 H20A 0.9600 . ?
C19 N1 1.478(5) . ?
C19 H19B 0.9600 . ?
C19 H19A 0.9600 . ?
C19 H19C 0.9600 . ?
C21 O3 1.250(4) . ?
C21 N1 1.323(4) . ?
C21 H21 0.9300 . ?
N2 N3 1.386(3) . ?
N3 H3 0.8600 . ?
O2 H1 1.02(5) . ?

loop_
_geom_torsion_atom_site_label_1
_geom_torsion_atom_site_label_2
_geom_torsion_atom_site_label_3
_geom_torsion_atom_site_label_4
_geom_torsion
_geom_torsion_site_symmetry_1
_geom_torsion_site_symmetry_2
_geom_torsion_site_symmetry_3
_geom_torsion_site_symmetry_4
_geom_torsion_publ_flag
F1 C14 C15 F2 -0.3(4) . . . . ?
C13 C14 C15 F2 179.9(3) . . . . ?
F1 C14 C15 C16 -179.9(3) . . . . ?
C13 C14 C15 C16 0.3(5) . . . . ?
F2 C15 C16 F3 0.1(5) . . . . ?
C14 C15 C16 F3 179.7(3) . . . . ?
F2 C15 C16 C17 -179.6(3) . . . . ?
C14 C15 C16 C17 0.0(5) . . . . ?
F3 C16 C17 F4 0.7(5) . . . . ?
C15 C16 C17 F4 -179.6(3) . . . . ?
F3 C16 C17 C18 -179.8(3) . . . . ?
C15 C16 C17 C18 -0.1(5) . . . . ?
F4 C17 C18 F5 -0.5(4) . . . . ?
C16 C17 C18 F5 179.9(3) . . . . ?
F4 C17 C18 C13 179.4(3) . . . . ?
C16 C17 C18 C13 -0.1(5) . . . . ?
F5 C18 C13 C14 -179.7(2) . . . . ?
C17 C18 C13 C14 0.3(4) . . . . ?
F5 C18 C13 C12 -0.4(4) . . . . ?
C17 C18 C13 C12 179.6(3) . . . . ?
F1 C14 C13 C18 179.7(3) . . . . ?
C15 C14 C13 C18 -0.4(4) . . . . ?
F1 C14 C13 C12 0.5(5) . . . . ?
C15 C14 C13 C12 -179.6(3) . . . . ?
C18 C13 C12 N2 170.3(3) . . . . ?
C14 C13 C12 N2 -10.5(4) . . . . ?
O1 C11 C10 C9 -173.8(3) . . . . ?
N3 C11 C10 C9 6.7(4) . . . . ?
O1 C11 C10 C1 4.8(4) . . . . ?
N3 C11 C10 C1 -174.7(3) . . . . ?
C9 C10 C1 O2 178.6(3) . . . . ?
C11 C10 C1 O2 -0.1(4) . . . . ?
C9 C10 C1 C2 -1.5(4) . . . . ?
C11 C10 C1 C2 179.8(3) . . . . ?
O2 C1 C2 C3 -178.4(3) . . . . ?
C10 C1 C2 C3 1.7(4) . . . . ?
C1 C2 C3 C8 -0.4(4) . . . . ?
C1 C2 C3 C4 179.0(3) . . . . ?
C2 C3 C4 C5 -178.4(3) . . . . ?
C8 C3 C4 C5 1.0(4) . . . . ?
C3 C4 C5 C6 -0.4(5) . . . . ?
C4 C5 C6 C7 -0.3(5) . . . . ?
C5 C6 C7 C8 0.4(5) . . . . ?
C2 C3 C8 C9 -1.0(4) . . . . ?
C4 C3 C8 C9 179.6(3) . . . . ?
C2 C3 C8 C7 178.5(3) . . . . ?
C4 C3 C8 C7 -0.9(4) . . . . ?
C6 C7 C8 C9 179.7(3) . . . . ?
C6 C7 C8 C3 0.2(4) . . . . ?
C1 C10 C9 C8 0.1(4) . . . . ?
C11 C10 C9 C8 178.8(3) . . . . ?
C3 C8 C9 C10 1.1(4) . . . . ?
C7 C8 C9 C10 -178.4(3) . . . . ?
C13 C12 N2 N3 -179.8(2) . . . . ?
O1 C11 N3 N2 0.7(4) . . . . ?
C10 C11 N3 N2 -179.8(2) . . . . ?
C12 N2 N3 C11 -177.6(3) . . . . ?
O3 C21 N1 C20 0.9(6) . . . . ?
O3 C21 N1 C19 175.7(4) . . . . ?
